data_4032214
loop_
_publ_author_name
'Ru\<cil, Tom\'a\<s'
'Tr\'avn\'i\<cek, Zden\<ek'
'Canka\<r, Petr'

_publ_section_title
;
 Ring-Opening Reactions of the N-4-Nosyl Hough-Richardson Aziridine with
 Nitrogen Nucleophiles.
;
_journal_issue 1
_journal_name_full 'The Journal of organic chemistry'
_journal_page_first 723
_journal_page_last 730
_journal_paper_doi 10.1021/acs.joc.6b01942
_journal_volume 82
_journal_year 2017
_chemical_absolute_configuration unk
_chemical_formula_sum 'C20 H21 N5 O8 S'
_chemical_formula_weight 491.48
_space_group_crystal_system triclinic
_space_group_IT_number 1
_space_group_name_Hall 'P 1'
_space_group_name_H-M_alt 'P 1'
_symmetry_space_group_name_Hall 'P 1'
_symmetry_space_group_name_H-M 'P 1'
_atom_sites_solution_hydrogens geom
_audit_creation_method SHELXL-2014/7
_cell_angle_alpha 88.489(4)
_cell_angle_beta 87.470(4)
_cell_angle_gamma 86.454(4)
_cell_formula_units_Z 1
_cell_length_a 6.0519(3)
_cell_length_b 7.6610(4)
_cell_length_c 11.9361(6)
_cell_measurement_reflns_used 3673
_cell_measurement_temperature 120(2)
_cell_measurement_theta_max 24.74
_cell_measurement_theta_min 2.66
_cell_volume 551.65(5)
_computing_cell_refinement 'APEX3 (Bruker); SAINT (Bruker, 2015)'
_computing_data_collection 'Bruker APEX3'
_computing_data_reduction 'SAINT (Bruker, 2015)'
_computing_molecular_graphics 'Bruker SHELXTL'
_computing_publication_material 'Bruker SHELXTL'
_computing_structure_refinement 'SHELXL-2014/7 (Sheldrick, 2014)'
_diffrn_ambient_temperature 120(2)
_diffrn_measured_fraction_theta_full 0.994
_diffrn_measured_fraction_theta_max 0.994
_diffrn_measurement_device_type 'Bruker APEX-II CCD'
_diffrn_measurement_method '\f and \w scans'
_diffrn_radiation_type MoK\a
_diffrn_radiation_wavelength 0.71073
_diffrn_reflns_av_R_equivalents 0.0450
_diffrn_reflns_av_unetI/netI 0.0503
_diffrn_reflns_Laue_measured_fraction_full 0.994
_diffrn_reflns_Laue_measured_fraction_max 0.994
_diffrn_reflns_limit_h_max 7
_diffrn_reflns_limit_h_min -7
_diffrn_reflns_limit_k_max 9
_diffrn_reflns_limit_k_min -9
_diffrn_reflns_limit_l_max 14
_diffrn_reflns_limit_l_min -14
_diffrn_reflns_number 10403
_diffrn_reflns_point_group_measured_fraction_full 0.959
_diffrn_reflns_point_group_measured_fraction_max 0.959
_diffrn_reflns_theta_full 25.105
_diffrn_reflns_theta_max 25.105
_diffrn_reflns_theta_min 2.665
_exptl_absorpt_coefficient_mu 0.205
_exptl_absorpt_correction_type multi-scan
_exptl_absorpt_process_details 'Sheldrick, G. M. (2014) SADABS. Bruker AXS Inc., Madison, Wisconsin, USA.'
_exptl_crystal_colour colourless
_exptl_crystal_density_diffrn 1.479
_exptl_crystal_description prism
_exptl_crystal_F_000 256
_exptl_crystal_size_max 0.200
_exptl_crystal_size_mid 0.180
_exptl_crystal_size_min 0.160
_exptl_transmission_factor_max 0.969
_exptl_transmission_factor_min 0.961
_refine_diff_density_max 0.774
_refine_diff_density_min -0.705
_refine_diff_density_rms 0.065
_refine_ls_abs_structure_details
;
 Flack x determined using 1363 quotients [(I+)-(I-)]/[(I+)+(I-)]
 (Parsons, Flack and Wagner, Acta Cryst. B69 (2013) 249-259).
;
_refine_ls_abs_structure_Flack 0.08(4)
_refine_ls_extinction_method none
_refine_ls_goodness_of_fit_ref 1.053
_refine_ls_hydrogen_treatment constr
_refine_ls_matrix_type full
_refine_ls_number_parameters 302
_refine_ls_number_reflns 3769
_refine_ls_number_restraints 3
_refine_ls_restrained_S_all 1.053
_refine_ls_R_factor_all 0.0571
_refine_ls_R_factor_gt 0.0462
_refine_ls_shift/su_max 0.000
_refine_ls_shift/su_mean 0.000
_refine_ls_structure_factor_coef Fsqd
_refine_ls_weighting_details 'w=1/[\s^2^(Fo^2^)+(0.0452P)^2^+0.4754P] where P=(Fo^2^+2Fc^2^)/3'
_refine_ls_weighting_scheme calc
_refine_ls_wR_factor_gt 0.0996
_refine_ls_wR_factor_ref 0.1047
_reflns_Friedel_coverage 0.929
_reflns_Friedel_fraction_full 0.924
_reflns_Friedel_fraction_max 0.924
_reflns_number_gt 3301
_reflns_number_total 3769
_reflns_threshold_expression 'I > 2\s(I)'
_cod_data_source_file jo6b01942_si_002.cif
_cod_data_source_block p
_cod_database_code 4032214
_shelx_shelxl_version_number 2014/7
_shelx_space_group_comment
;
The symmetry employed for this shelxl refinement is uniquely defined
by the following loop, which should always be used as a source of
symmetry information in preference to the above space-group names.
They are only intended as comments.
;
_shelx_estimated_absorpt_t_min 0.960
_shelx_estimated_absorpt_t_max 0.968

loop_
_space_group_symop_operation_xyz
'x, y, z'

loop_
_atom_site_label
_atom_site_type_symbol
_atom_site_fract_x
_atom_site_fract_y
_atom_site_fract_z
_atom_site_U_iso_or_equiv
_atom_site_adp_type
_atom_site_occupancy
_atom_site_site_symmetry_order
_atom_site_calc_flag
_atom_site_refinement_flags_posn
_atom_site_refinement_flags_adp
S14 S 1.08480(18) 0.15723(15) 0.71254(11) 0.0117(3) Uani 1 1 d . .
O8 O 1.0076(5) 0.5248(4) 0.9526(3) 0.0166(8) Uani 1 1 d . .
O7 O 0.6508(6) 0.6520(4) 0.9327(3) 0.0131(8) Uani 1 1 d . .
C4 C 0.5923(9) 0.4932(7) 0.7649(4) 0.0143(12) Uani 1 1 d . .
H4 H 0.4346 0.4811 0.7910 0.017 Uiso 1 1 calc R U
C3 C 0.7279(8) 0.3332(6) 0.8054(4) 0.0130(11) Uani 1 1 d . .
H3 H 0.6609 0.2259 0.7798 0.016 Uiso 1 1 calc R U
C2 C 0.7186(8) 0.3328(7) 0.9352(4) 0.0149(11) Uani 1 1 d . .
H2 H 0.8199 0.2364 0.9653 0.018 Uiso 1 1 calc R U
C1 C 0.7792(8) 0.5104(7) 0.9788(4) 0.0131(11) Uani 1 1 d . .
H1 H 0.7548 0.5097 1.0622 0.016 Uiso 1 1 calc R U
C9 C 1.0936(9) 0.6711(7) 1.0059(4) 0.0213(12) Uani 1 1 d . .
H9C H 1.0361 0.7803 0.9702 0.032 Uiso 1 1 calc R U
H9B H 1.2557 0.6630 0.9981 0.032 Uiso 1 1 calc R U
H9A H 1.0475 0.6696 1.0856 0.032 Uiso 1 1 calc R U
C5 C 0.6694(9) 0.6596(7) 0.8124(4) 0.0133(11) Uani 1 1 d . .
H5 H 0.8266 0.6756 0.7869 0.016 Uiso 1 1 calc R U
C6 C 0.5222(9) 0.8119(7) 0.7711(4) 0.0141(12) Uani 1 1 d . .
H6B H 0.3677 0.8003 0.7999 0.017 Uiso 1 1 calc R U
H6A H 0.5737 0.9232 0.7975 0.017 Uiso 1 1 calc R U
C32 C 0.5165(12) 0.7201(8) 0.2514(5) 0.0328(15) Uani 1 1 d . .
H32 H 0.5292 0.7397 0.1725 0.039 Uiso 1 1 calc R U
C31 C 0.6919(11) 0.6380(8) 0.3078(5) 0.0320(14) Uani 1 1 d . .
H31 H 0.8241 0.5995 0.2675 0.038 Uiso 1 1 calc R U
C30 C 0.6727(10) 0.6127(8) 0.4232(5) 0.0238(13) Uani 1 1 d . .
H30 H 0.7927 0.5565 0.4615 0.029 Uiso 1 1 calc R U
C29 C 0.4826(9) 0.6676(7) 0.4833(5) 0.0180(13) Uani 1 1 d . .
C27 C 0.4630(9) 0.6517(7) 0.6089(4) 0.0136(12) Uani 1 1 d . .
H27 H 0.3055 0.6358 0.6340 0.016 Uiso 1 1 calc R U
C17 C 1.0345(9) 0.1704(6) 0.5666(4) 0.0150(11) Uani 1 1 d . .
C18 C 1.1813(9) 0.2531(7) 0.4955(4) 0.0179(12) Uani 1 1 d . .
H18 H 1.3068 0.3023 0.5243 0.022 Uiso 1 1 calc R U
C19 C 1.1458(10) 0.2644(7) 0.3824(5) 0.0239(13) Uani 1 1 d . .
H19 H 1.2438 0.3237 0.3323 0.029 Uiso 1 1 calc R U
C20 C 0.9650(10) 0.1878(7) 0.3433(4) 0.0223(13) Uani 1 1 d . .
C33 C 0.3249(12) 0.7727(8) 0.3101(5) 0.0345(16) Uani 1 1 d . .
H33 H 0.2039 0.8267 0.2715 0.041 Uiso 1 1 calc R U
C34 C 0.3067(10) 0.7475(8) 0.4259(5) 0.0258(14) Uani 1 1 d . .
H34 H 0.1738 0.7850 0.4659 0.031 Uiso 1 1 calc R U
C22 C 0.8500(9) 0.0944(7) 0.5280(4) 0.0181(12) Uani 1 1 d . .
H22 H 0.7502 0.0380 0.5787 0.022 Uiso 1 1 calc R U
C21 C 0.8154(10) 0.1029(8) 0.4144(5) 0.0249(14) Uani 1 1 d . .
H21 H 0.6916 0.0517 0.3852 0.030 Uiso 1 1 calc R U
O28 O 0.6009(6) 0.5068(5) 0.6459(3) 0.0144(8) Uani 1 1 d . .
O25 O 1.0442(10) 0.2866(8) 0.1624(4) 0.0603(12) Uani 1 1 d . .
O16 O 1.3158(6) 0.1774(4) 0.7244(3) 0.0165(8) Uani 1 1 d . .
O26 O 0.5330(6) 0.8102(5) 0.6504(3) 0.0166(9) Uani 1 1 d . .
O15 O 0.9837(6) 0.0039(4) 0.7574(3) 0.0163(8) Uani 1 1 d . .
O24 O 0.7799(10) 0.1176(8) 0.1882(4) 0.0603(12) Uani 1 1 d . .
N13 N 0.9586(6) 0.3324(5) 0.7638(3) 0.0126(9) Uani 1 1 d . .
H13 H 1.0304 0.4285 0.7667 0.015 Uiso 1 1 calc R U
N23 N 0.9271(10) 0.1990(7) 0.2228(5) 0.0379(14) Uani 1 1 d . .
N10 N 0.4902(7) 0.3145(6) 0.9800(4) 0.0196(10) Uani 1 1 d . .
N11 N 0.4379(8) 0.1628(6) 0.9993(4) 0.0193(10) Uani 1 1 d . .
N12 N 0.3665(9) 0.0332(7) 1.0210(5) 0.0372(14) Uani 1 1 d . .

loop_
_atom_site_aniso_label
_atom_site_aniso_U_11
_atom_site_aniso_U_22
_atom_site_aniso_U_33
_atom_site_aniso_U_23
_atom_site_aniso_U_13
_atom_site_aniso_U_12
S14 0.0098(6) 0.0113(6) 0.0140(6) -0.0014(5) -0.0013(5) 0.0013(5)
O8 0.0116(18) 0.019(2) 0.0190(19) -0.0026(16) -0.0012(15) -0.0004(15)
O7 0.0129(18) 0.0127(18) 0.0135(19) -0.0007(15) -0.0004(15) 0.0019(15)
C4 0.014(3) 0.013(3) 0.016(3) -0.001(2) -0.002(2) -0.002(2)
C3 0.008(3) 0.013(3) 0.018(3) -0.002(2) -0.001(2) -0.003(2)
C2 0.013(3) 0.015(3) 0.016(3) 0.004(2) 0.000(2) 0.001(2)
C1 0.013(3) 0.018(3) 0.008(2) -0.001(2) 0.002(2) 0.000(2)
C9 0.016(3) 0.026(3) 0.023(3) -0.011(2) -0.003(2) -0.003(2)
C5 0.013(3) 0.013(3) 0.013(3) 0.003(2) 0.001(2) -0.001(2)
C6 0.016(3) 0.012(3) 0.014(3) 0.001(2) 0.001(2) 0.000(2)
C32 0.052(4) 0.028(3) 0.017(3) -0.002(3) -0.003(3) 0.008(3)
C31 0.036(4) 0.036(4) 0.023(3) 0.001(3) 0.004(3) 0.005(3)
C30 0.024(3) 0.030(3) 0.017(3) 0.002(2) -0.003(2) 0.006(3)
C29 0.025(3) 0.010(3) 0.019(3) -0.003(2) -0.003(2) 0.001(2)
C27 0.014(3) 0.010(3) 0.016(3) 0.002(2) -0.004(2) 0.003(2)
C17 0.021(3) 0.010(3) 0.014(3) -0.002(2) -0.001(2) 0.000(2)
C18 0.020(3) 0.019(3) 0.015(3) -0.002(2) 0.000(2) -0.002(2)
C19 0.026(3) 0.018(3) 0.027(3) 0.001(2) 0.003(3) 0.001(2)
C20 0.033(4) 0.020(3) 0.013(3) -0.002(2) -0.003(2) 0.005(3)
C33 0.049(4) 0.030(3) 0.024(3) -0.003(3) -0.016(3) 0.016(3)
C34 0.026(3) 0.030(3) 0.021(3) -0.007(3) -0.006(3) 0.010(3)
C22 0.018(3) 0.019(3) 0.018(3) 0.001(2) -0.004(2) -0.002(2)
C21 0.028(3) 0.026(3) 0.023(3) -0.001(3) -0.009(3) -0.007(3)
O28 0.018(2) 0.0147(19) 0.0106(18) -0.0009(15) -0.0034(15) 0.0024(15)
O25 0.083(3) 0.076(3) 0.0251(18) 0.0143(19) -0.0157(19) -0.031(2)
O16 0.0125(18) 0.0156(19) 0.021(2) -0.0044(15) -0.0043(15) 0.0036(15)
O26 0.022(2) 0.0133(19) 0.0149(19) 0.0008(16) -0.0028(16) -0.0005(16)
O15 0.0198(19) 0.0116(18) 0.0176(19) 0.0020(15) -0.0013(15) -0.0013(15)
O24 0.083(3) 0.076(3) 0.0251(18) 0.0143(19) -0.0157(19) -0.031(2)
N13 0.013(2) 0.004(2) 0.020(2) -0.0038(17) 0.0005(18) -0.0020(17)
N23 0.051(4) 0.036(3) 0.029(3) -0.002(2) -0.015(3) -0.007(3)
N10 0.017(2) 0.016(2) 0.025(2) 0.0054(19) 0.0047(19) -0.0019(19)
N11 0.016(2) 0.024(3) 0.018(2) -0.003(2) 0.0035(19) -0.002(2)
N12 0.040(3) 0.025(3) 0.048(3) -0.002(3) 0.009(3) -0.015(3)

loop_
_atom_type_symbol
_atom_type_description
_atom_type_scat_dispersion_real
_atom_type_scat_dispersion_imag
_atom_type_scat_source
C C 0.0033 0.0016 'International Tables Vol C Tables 4.2.6.8 and 6.1.1.4'
H H 0.0000 0.0000 'International Tables Vol C Tables 4.2.6.8 and 6.1.1.4'
N N 0.0061 0.0033 'International Tables Vol C Tables 4.2.6.8 and 6.1.1.4'
O O 0.0106 0.0060 'International Tables Vol C Tables 4.2.6.8 and 6.1.1.4'
S S 0.1246 0.1234 'International Tables Vol C Tables 4.2.6.8 and 6.1.1.4'

loop_
_geom_angle_atom_site_label_1
_geom_angle_atom_site_label_2
_geom_angle_atom_site_label_3
_geom_angle
O16 S14 O15 120.4(2)
O16 S14 N13 105.6(2)
O15 S14 N13 110.3(2)
O16 S14 C17 107.5(2)
O15 S14 C17 107.1(2)
N13 S14 C17 104.8(2)
C1 O8 C9 112.2(4)
C1 O7 C5 112.5(4)
O28 C4 C5 109.4(4)
O28 C4 C3 111.1(4)
C5 C4 C3 111.7(4)
O28 C4 H4 108.2
C5 C4 H4 108.2
C3 C4 H4 108.2
N13 C3 C4 112.2(4)
N13 C3 C2 109.4(4)
C4 C3 C2 107.8(4)
N13 C3 H3 109.1
C4 C3 H3 109.1
C2 C3 H3 109.1
N10 C2 C1 103.9(4)
N10 C2 C3 110.7(4)
C1 C2 C3 111.0(4)
N10 C2 H2 110.3
C1 C2 H2 110.3
C3 C2 H2 110.3
O7 C1 O8 111.5(4)
O7 C1 C2 112.6(4)
O8 C1 C2 106.8(4)
O7 C1 H1 108.6
O8 C1 H1 108.6
C2 C1 H1 108.6
O8 C9 H9C 109.5
O8 C9 H9B 109.5
H9C C9 H9B 109.5
O8 C9 H9A 109.5
H9C C9 H9A 109.5
H9B C9 H9A 109.5
O7 C5 C6 108.6(4)
O7 C5 C4 110.2(4)
C6 C5 C4 108.4(4)
O7 C5 H5 109.9
C6 C5 H5 109.9
C4 C5 H5 109.9
O26 C6 C5 107.5(4)
O26 C6 H6B 110.2
C5 C6 H6B 110.2
O26 C6 H6A 110.2
C5 C6 H6A 110.2
H6B C6 H6A 108.5
C33 C32 C31 119.8(6)
C33 C32 H32 120.1
C31 C32 H32 120.1
C30 C31 C32 119.6(6)
C30 C31 H31 120.2
C32 C31 H31 120.2
C29 C30 C31 121.2(5)
C29 C30 H30 119.4
C31 C30 H30 119.4
C30 C29 C34 118.8(5)
C30 C29 C27 122.1(5)
C34 C29 C27 119.0(5)
O26 C27 O28 110.8(4)
O26 C27 C29 106.5(4)
O28 C27 C29 109.4(4)
O26 C27 H27 110.0
O28 C27 H27 110.0
C29 C27 H27 110.0
C18 C17 C22 122.1(5)
C18 C17 S14 118.8(4)
C22 C17 S14 119.1(4)
C17 C18 C19 119.7(5)
C17 C18 H18 120.1
C19 C18 H18 120.1
C20 C19 C18 118.5(5)
C20 C19 H19 120.7
C18 C19 H19 120.7
C19 C20 C21 122.4(5)
C19 C20 N23 118.7(5)
C21 C20 N23 119.0(5)
C32 C33 C34 120.4(6)
C32 C33 H33 119.8
C34 C33 H33 119.8
C33 C34 C29 120.2(6)
C33 C34 H34 119.9
C29 C34 H34 119.9
C21 C22 C17 118.4(5)
C21 C22 H22 120.8
C17 C22 H22 120.8
C22 C21 C20 118.8(5)
C22 C21 H21 120.6
C20 C21 H21 120.6
C4 O28 C27 110.5(4)
C27 O26 C6 112.1(4)
C3 N13 S14 121.1(3)
C3 N13 H13 119.4
S14 N13 H13 119.4
O25 N23 O24 123.0(6)
O25 N23 C20 119.1(5)
O24 N23 C20 117.9(5)
N11 N10 C2 115.6(4)
N12 N11 N10 171.8(6)

loop_
_geom_bond_atom_site_label_1
_geom_bond_atom_site_label_2
_geom_bond_distance
S14 O16 1.429(4)
S14 O15 1.438(4)
S14 N13 1.623(4)
S14 C17 1.780(5)
O8 C1 1.414(6)
O8 C9 1.439(6)
O7 C1 1.409(6)
O7 C5 1.435(6)
C4 O28 1.421(6)
C4 C5 1.517(7)
C4 C3 1.513(7)
C4 H4 1.0000
C3 N13 1.461(6)
C3 C2 1.547(7)
C3 H3 1.0000
C2 N10 1.474(7)
C2 C1 1.540(7)
C2 H2 1.0000
C1 H1 1.0000
C9 H9C 0.9800
C9 H9B 0.9800
C9 H9A 0.9800
C5 C6 1.509(7)
C5 H5 1.0000
C6 O26 1.439(6)
C6 H6B 0.9900
C6 H6A 0.9900
C32 C33 1.372(9)
C32 C31 1.391(9)
C32 H32 0.9500
C31 C30 1.388(8)
C31 H31 0.9500
C30 C29 1.378(8)
C30 H30 0.9500
C29 C34 1.392(8)
C29 C27 1.501(8)
C27 O26 1.419(6)
C27 O28 1.420(6)
C27 H27 1.0000
C17 C18 1.373(7)
C17 C22 1.392(7)
C18 C19 1.377(8)
C18 H18 0.9500
C19 C20 1.377(8)
C19 H19 0.9500
C20 C21 1.393(8)
C20 N23 1.466(7)
C33 C34 1.390(8)
C33 H33 0.9500
C34 H34 0.9500
C22 C21 1.381(7)
C22 H22 0.9500
C21 H21 0.9500
O25 N23 1.208(7)
O24 N23 1.212(7)
N13 H13 0.8800
N10 N11 1.236(7)
N11 N12 1.126(6)

loop_
_geom_hbond_atom_site_label_D
_geom_hbond_atom_site_label_H
_geom_hbond_atom_site_label_A
_geom_hbond_distance_DH
_geom_hbond_distance_HA
_geom_hbond_distance_DA
_geom_hbond_angle_DHA
_geom_hbond_site_symmetry_A
C3 H3 O16 1.00 2.27 3.037(6) 132.2 1_455
C9 H9B O7 0.98 2.48 3.441(6) 167.0 1_655
C6 H6A O15 0.99 2.61 3.233(7) 120.6 1_565
C22 H22 O26 0.95 2.37 3.264(6) 156.9 1_545
C3 H3 O16 1.00 2.27 3.037(6) 132.2 1_455
C9 H9B O7 0.98 2.48 3.441(6) 167.0 1_655
C6 H6A O15 0.99 2.61 3.233(7) 120.6 1_565
C22 H22 O26 0.95 2.37 3.264(6) 156.9 1_545
